data_8104475
loop_
_publ_author_name
'Eisenmann, B.'
'Hofmann, A.'

_publ_section_title
;
 Crystal structure of hexasodium di-mue-thio-bis(dithioindate)
;
_journal_name_full 'Zeitschrift fuer Kristallographie (149,1979-)'
_journal_page_first 151
_journal_page_last 152
_journal_volume 197
_journal_year 1991
_chemical_formula_sum 'In2 Na6 S6'
_chemical_name_systematic 'Na6 (S2 (In S2)2)'
_space_group_IT_number 15
_symmetry_space_group_name_Hall '-C 2yc'
_symmetry_space_group_name_H-M 'C 1 2/c 1'
_cell_angle_alpha 90
_cell_angle_beta 117.406
_cell_angle_gamma 90
_cell_formula_units_Z 4
_cell_length_a 15.945
_cell_length_b 13.456
_cell_length_c 7.358
_cell_volume 1401.520
_citation_journal_id_ASTM ZEKRDZ
_cod_data_source_file Eisenmann_ZEKRDZ_1991_1455.cif
_cod_data_source_block In2Na6S6
_cod_original_cell_volume 1401.52
_cod_database_code 8104475

loop_
_symmetry_equiv_pos_as_xyz
x,y,z
-x,y,-z+1/2
-x,-y,-z
x,-y,z-1/2
x+1/2,y+1/2,z
-x+1/2,y+1/2,-z+1/2
-x+1/2,-y+1/2,-z
x+1/2,-y+1/2,z-1/2

loop_
_atom_site_label
_atom_site_type_symbol
_atom_site_fract_x
_atom_site_fract_y
_atom_site_fract_z
_atom_site_occupancy
_atom_site_U_iso_or_equiv
Na3 Na+1 0 0.2773 0.25 1 0.0
Na2 Na+1 0.2969 0.0664 0.4131 1 0.0
S1 S-2 0.1066 0.1114 0.1823 1 0.0
Na1 Na+1 0.092 0.0814 0.5454 1 0.0
In1 In+3 0.1728 0.2552 0.097 1 0.0
S3 S-2 0.3502 0.2361 0.2619 1 0.0
Na4 Na+1 0 0.5653 0.25 1 0.0
S2 S-2 0.1169 0.4099 0.1718 1 0.0
